data_7702813
loop_
_publ_author_name
'Davenport, Adam J.'
'Davies, David L.'
'Fawcett, John'
'Russell, David R.'

_publ_section_title
;
 Synthesis and structure of
 [2-{4(S)-isopropyl-2-oxazolinyl}phenyl]trimethyl tin and its reactivity
 as a carbometallating agent
;
_journal_issue 16
_journal_name_full 'Journal of the Chemical Society, Dalton Transactions'
_journal_page_first 3260
_journal_paper_doi 10.1039/b202405e
_journal_year 2002
_chemical_formula_moiety 'C15 H23 N O Sn'
_chemical_formula_sum 'C15 H23 N O Sn'
_chemical_formula_weight 352.03
_space_group_IT_number 19
_space_group_name_Hall 'P 2ac 2ab'
_space_group_name_H-M_alt 'P 21 21 21'
_symmetry_cell_setting orthorhombic
_symmetry_space_group_name_H-M 'P 21 21 21'
_atom_sites_solution_hydrogens geom
_atom_sites_solution_primary direct
_atom_sites_solution_secondary difmap
_audit_creation_method SHELXL-97
_cell_angle_alpha 90.00
_cell_angle_beta 90.00
_cell_angle_gamma 90.00
_cell_formula_units_Z 4
_cell_length_a 7.7059(17)
_cell_length_b 11.2951(18)
_cell_length_c 18.111(6)
_cell_measurement_reflns_used 40
_cell_measurement_temperature 190(2)
_cell_measurement_theta_max 12.38
_cell_measurement_theta_min 5.33
_cell_volume 1576.4(7)
_computing_cell_refinement 'XSCANS (Fait, 1991)'
_computing_data_collection 'XSCANS (Fait, 1991)'
_computing_data_reduction 'XSCANS (Fait, 1991)'
_computing_molecular_graphics 'SHELXL-97 (Sheldrick, 1997)'
_computing_publication_material 'SHELXL-97 (Sheldrick, 1997)'
_computing_structure_refinement 'SHELXL-97 (Sheldrick, 1997)'
_computing_structure_solution 'SHELXS-97 (Sheldrick, 1990)'
_diffrn_ambient_temperature 190(2)
_diffrn_measured_fraction_theta_full 0.998
_diffrn_measured_fraction_theta_max 0.998
_diffrn_measurement_device_type 'Siemens P4 diffractometer''
_diffrn_measurement_method 'omega scan'
_diffrn_radiation_monochromator graphite
_diffrn_radiation_source 'fine-focus sealed tube'
_diffrn_radiation_type MoK\a
_diffrn_radiation_wavelength 0.71073
_diffrn_reflns_av_R_equivalents 0.0418
_diffrn_reflns_av_sigmaI/netI 0.0397
_diffrn_reflns_limit_h_max 1
_diffrn_reflns_limit_h_min -9
_diffrn_reflns_limit_k_max 13
_diffrn_reflns_limit_k_min -1
_diffrn_reflns_limit_l_max 1
_diffrn_reflns_limit_l_min -22
_diffrn_reflns_number 2399
_diffrn_reflns_theta_full 26.01
_diffrn_reflns_theta_max 26.01
_diffrn_reflns_theta_min 2.12
_diffrn_standards_decay_% <1
_diffrn_standards_interval_count 100
_diffrn_standards_number 3
_exptl_absorpt_coefficient_mu 1.611
_exptl_absorpt_correction_T_max 0.723
_exptl_absorpt_correction_T_min 0.514
_exptl_absorpt_correction_type psi-scan
_exptl_absorpt_process_details
;
184 psi-scan data used for XEMP calculation ( SHELXL-97, Sheldrick, 1997), 
Rint before correction 0.0525 and 0.357 after correction
;
_exptl_crystal_colour needle
_exptl_crystal_density_diffrn 1.483
_exptl_crystal_density_method 'not measured'
_exptl_crystal_description block
_exptl_crystal_F_000 712
_exptl_crystal_size_max 0.44
_exptl_crystal_size_mid 0.42
_exptl_crystal_size_min 0.23
_refine_diff_density_max 1.413
_refine_diff_density_min -1.775
_refine_diff_density_rms 0.212
_refine_ls_abs_structure_details 'Flack H D (1983), Acta Cryst. A39, 876-881'
_refine_ls_abs_structure_Flack -0.01(8)
_refine_ls_extinction_method none
_refine_ls_goodness_of_fit_ref 1.038
_refine_ls_hydrogen_treatment mixed
_refine_ls_matrix_type full
_refine_ls_number_parameters 166
_refine_ls_number_reflns 2223
_refine_ls_number_restraints 0
_refine_ls_restrained_S_all 1.038
_refine_ls_R_factor_all 0.0642
_refine_ls_R_factor_gt 0.0536
_refine_ls_shift/su_max 0.001
_refine_ls_shift/su_mean 0.000
_refine_ls_structure_factor_coef Fsqd
_refine_ls_weighting_details 'calc w=1/[\s^2^(Fo^2^)+(0.0938P)^2^+2.0058P] where P=(Fo^2^+2Fc^2^)/3'
_refine_ls_weighting_scheme calc
_refine_ls_wR_factor_gt 0.1304
_refine_ls_wR_factor_ref 0.1382
_reflns_number_gt 1939
_reflns_number_total 2223
_reflns_threshold_expression >2sigma(I)
_cod_data_source_file b202405e.txt
_cod_data_source_block 3d
_cod_depositor_comments
;
The following automatic conversions were performed:

data item '_symmetry_cell_setting' value 'Orthorhombic' was changed
to 'orthorhombic' in accordance with the
/home/saulius/struct/COD-crude-data/automatic-downloads/DataCite-retrospective/RSC/depositions/lib/dictionaries/cif_core.dic
dictionary named 'cif_core.dic' version 2.4.2 last updated on
2011-04-26.

Automatic conversion script
Id: cif_fix_values 6909 2019-04-08 15:41:33Z antanas 
;
_cod_original_sg_symbol_H-M P212121
_cod_database_code 7702813

loop_
_symmetry_equiv_pos_as_xyz
'x, y, z'
'-x+1/2, -y, z+1/2'
'-x, y+1/2, -z+1/2'
'x+1/2, -y+1/2, -z'

loop_
_atom_site_label
_atom_site_type_symbol
_atom_site_fract_x
_atom_site_fract_y
_atom_site_fract_z
_atom_site_U_iso_or_equiv
_atom_site_adp_type
_atom_site_occupancy
_atom_site_symmetry_multiplicity
_atom_site_calc_flag
_atom_site_refinement_flags
Sn1 Sn -0.02632(9) -0.59696(6) -0.93757(3) 0.0321(2) Uani 1 1 d .
O1 O -0.0242(11) -0.2174(6) -1.0493(3) 0.0447(17) Uani 1 1 d .
N1 N -0.0344(11) -0.3438(6) -0.9515(4) 0.0318(16) Uani 1 1 d .
C1 C 0.0425(17) -0.0757(8) -0.8258(7) 0.055(3) Uani 1 1 d .
H1B H 0.1101 -0.0646 -0.7818 0.083 Uiso 1 1 calc R
H1C H -0.0758 -0.0539 -0.8163 0.083 Uiso 1 1 calc R
H1D H 0.0883 -0.0271 -0.8646 0.083 Uiso 1 1 calc R
C2 C -0.007(2) -0.2869(10) -0.7864(6) 0.065(4) Uani 1 1 d .
H2A H 0.0643 -0.2732 -0.7438 0.097 Uiso 1 1 calc R
H2B H 0.0041 -0.3679 -0.8017 0.097 Uiso 1 1 calc R
H2C H -0.1261 -0.2708 -0.7742 0.097 Uiso 1 1 calc R
C3 C 0.0503(13) -0.2055(8) -0.8490(5) 0.035(2) Uani 1 1 d .
H3A H 0.1714 -0.2243 -0.8605 0.042 Uiso 1 1 calc R
C4 C -0.0575(12) -0.2236(9) -0.9205(5) 0.034(2) Uani 1 1 d .
H4A H -0.1804 -0.2131 -0.9083 0.041 Uiso 1 1 calc R
C5 C -0.0134(14) -0.1408(7) -0.9826(5) 0.038(2) Uani 1 1 d .
H5A H -0.0959 -0.0761 -0.9854 0.045 Uiso 1 1 calc R
H5B H 0.1025 -0.1086 -0.9767 0.045 Uiso 1 1 calc R
C6 C -0.0186(12) -0.3297(7) -1.0197(5) 0.0275(18) Uani 1 1 d .
C7 C -0.0077(11) -0.4256(9) -1.0756(4) 0.034(2) Uani 1 1 d .
C8 C 0.0086(11) -0.3981(11) -1.1512(5) 0.040(2) Uani 1 1 d .
H8A H 0.0116 -0.3194 -1.1663 0.048 Uiso 1 1 calc R
C9 C 0.0204(15) -0.4889(12) -1.2037(5) 0.050(3) Uani 1 1 d .
H9A H 0.0343 -0.4709 -1.2535 0.059 Uiso 1 1 calc R
C10 C 0.0111(14) -0.6051(12) -1.1808(5) 0.050(3) Uani 1 1 d .
H10A H 0.0117 -0.6657 -1.2155 0.060 Uiso 1 1 calc R
C11 C 0.0007(15) -0.6319(10) -1.1059(5) 0.049(3) Uani 1 1 d .
H11A H 0.0016 -0.7108 -1.0913 0.058 Uiso 1 1 calc R
C12 C -0.0110(13) -0.5434(9) -1.0517(5) 0.036(2) Uani 1 1 d .
C13 C 0.2036(13) -0.5562(10) -0.8772(6) 0.044(3) Uani 1 1 d .
H13A H 0.2315 -0.4740 -0.8835 0.067 Uiso 1 1 calc R
H13B H 0.2978 -0.6039 -0.8951 0.067 Uiso 1 1 calc R
H13C H 0.1852 -0.5725 -0.8257 0.067 Uiso 1 1 calc R
C14 C -0.2637(12) -0.5556(9) -0.8820(5) 0.035(2) Uani 1 1 d .
H14A H -0.2499 -0.4834 -0.8547 0.052 Uiso 1 1 calc R
H14B H -0.2928 -0.6187 -0.8487 0.052 Uiso 1 1 calc R
H14C H -0.3548 -0.5462 -0.9176 0.052 Uiso 1 1 calc R
C15 C -0.0247(15) -0.7880(9) -0.9440(6) 0.047(2) Uani 1 1 d .
H15A H -0.0293 -0.8206 -0.8951 0.071 Uiso 1 1 calc R
H15B H 0.0796 -0.8139 -0.9681 0.071 Uiso 1 1 calc R
H15C H -0.1237 -0.8143 -0.9717 0.071 Uiso 1 1 calc R

loop_
_atom_site_aniso_label
_atom_site_aniso_U_11
_atom_site_aniso_U_22
_atom_site_aniso_U_33
_atom_site_aniso_U_23
_atom_site_aniso_U_13
_atom_site_aniso_U_12
Sn1 0.0343(3) 0.0312(3) 0.0306(3) -0.0005(3) 0.0007(3) 0.0003(3)
O1 0.064(5) 0.032(3) 0.038(4) 0.012(3) -0.006(4) 0.001(4)
N1 0.034(4) 0.027(3) 0.035(4) -0.001(3) 0.002(4) -0.002(4)
C1 0.067(7) 0.029(5) 0.070(7) -0.001(5) -0.002(7) -0.006(6)
C2 0.108(12) 0.049(6) 0.037(5) -0.001(5) 0.014(7) -0.013(8)
C3 0.035(5) 0.034(4) 0.034(4) -0.007(4) 0.000(4) 0.000(5)
C4 0.022(5) 0.041(5) 0.039(5) -0.004(4) -0.012(4) -0.001(4)
C5 0.045(6) 0.020(4) 0.047(5) 0.005(4) -0.007(5) -0.002(4)
C6 0.024(4) 0.026(4) 0.033(4) 0.006(3) -0.003(4) 0.004(4)
C7 0.022(4) 0.055(6) 0.024(4) -0.007(4) 0.000(3) 0.001(4)
C8 0.030(5) 0.064(6) 0.026(4) 0.006(5) -0.003(4) -0.003(6)
C9 0.041(6) 0.083(8) 0.024(4) -0.002(5) 0.001(4) 0.000(7)
C10 0.052(7) 0.079(8) 0.020(4) -0.020(5) 0.013(4) -0.004(8)
C11 0.056(7) 0.057(6) 0.033(5) -0.007(4) -0.001(5) 0.003(6)
C12 0.034(5) 0.042(5) 0.032(5) -0.004(4) -0.007(4) 0.001(4)
C13 0.042(6) 0.054(7) 0.037(5) -0.003(5) 0.000(4) 0.011(5)
C14 0.037(5) 0.043(6) 0.026(4) -0.004(4) 0.007(4) -0.004(4)
C15 0.058(6) 0.037(5) 0.047(5) 0.004(5) 0.016(7) 0.006(5)

loop_
_atom_type_symbol
_atom_type_description
_atom_type_scat_dispersion_real
_atom_type_scat_dispersion_imag
_atom_type_scat_source
C C 0.0033 0.0016 'International Tables Vol C Tables 4.2.6.8 and 6.1.1.4'
H H 0.0000 0.0000 'International Tables Vol C Tables 4.2.6.8 and 6.1.1.4'
N N 0.0061 0.0033 'International Tables Vol C Tables 4.2.6.8 and 6.1.1.4'
O O 0.0106 0.0060 'International Tables Vol C Tables 4.2.6.8 and 6.1.1.4'
Sn Sn -0.6537 1.4246 'International Tables Vol C Tables 4.2.6.8 and 6.1.1.4'

loop_
_geom_angle_atom_site_label_1
_geom_angle_atom_site_label_2
_geom_angle_atom_site_label_3
_geom_angle
C13 Sn1 C14 115.0(4)
C13 Sn1 C12 112.7(4)
C14 Sn1 C12 115.9(4)
C13 Sn1 C15 103.8(4)
C14 Sn1 C15 104.4(4)
C12 Sn1 C15 103.2(4)
C6 O1 C5 102.6(6)
C6 N1 C4 105.6(7)
C2 C3 C1 111.3(9)
C2 C3 C4 112.7(9)
C1 C3 C4 109.6(9)
N1 C4 C5 105.1(7)
N1 C4 C3 111.9(8)
C5 C4 C3 115.0(8)
O1 C5 C4 103.5(7)
N1 C6 O1 119.9(8)
N1 C6 C7 125.9(8)
O1 C6 C7 114.0(7)
C12 C7 C8 120.8(9)
C12 C7 C6 118.7(7)
C8 C7 C6 120.5(9)
C9 C8 C7 120.3(11)
C10 C9 C8 119.3(9)
C9 C10 C11 120.2(10)
C10 C11 C12 122.0(11)
C7 C12 C11 117.4(9)
C7 C12 Sn1 124.3(6)
C11 C12 Sn1 118.3(7)

loop_
_geom_bond_atom_site_label_1
_geom_bond_atom_site_label_2
_geom_bond_distance
Sn1 C13 2.133(10)
Sn1 C14 2.139(9)
Sn1 C12 2.157(9)
Sn1 C15 2.161(10)
O1 C6 1.378(10)
O1 C5 1.488(11)
N1 C6 1.250(11)
N1 C4 1.480(11)
C1 C3 1.526(13)
C2 C3 1.525(14)
C3 C4 1.552(12)
C4 C5 1.502(13)
C6 C7 1.485(12)
C7 C12 1.399(13)
C7 C8 1.409(11)
C8 C9 1.402(15)
C9 C10 1.378(17)
C10 C11 1.393(13)
C11 C12 1.404(14)
